data_7033063
loop_
_publ_author_name
'Habata, Yoichi'
'Kizaki, Juli'
'Hosoi, Yasuhiro'
'Ikeda, Mari'
'Kuwahara, Shunsuke'

_publ_section_title
;
 Argentivorous molecules bearing three aromatic side arms: synthesis of
 triple-armed cyclens and their complexing property towards Ag(+).
;
_journal_issue 3
_journal_name_full 'Dalton transactions (Cambridge, England : 2003)'
_journal_page_first 1170
_journal_page_last 1177
_journal_paper_doi 10.1039/c4dt02954b
_journal_volume 44
_journal_year 2015
_chemical_absolute_configuration syn
_chemical_formula_sum 'C31 H44 Ag Cl N4 O5'
_chemical_formula_weight 696.02
_chemical_name_systematic
; 
 ? 
;
_space_group_IT_number 4
_symmetry_cell_setting monoclinic
_symmetry_space_group_name_Hall 'P 2yb'
_symmetry_space_group_name_H-M 'P 1 21 1'
_atom_sites_solution_hydrogens geom
_atom_sites_solution_primary direct
_atom_sites_solution_secondary difmap
_audit_creation_method SHELXL-97
_cell_angle_alpha 90.00
_cell_angle_beta 94.1870(10)
_cell_angle_gamma 90.00
_cell_formula_units_Z 4
_cell_length_a 8.8291(4)
_cell_length_b 20.5803(10)
_cell_length_c 17.8396(8)
_cell_measurement_temperature 173
_cell_volume 3232.9(3)
_computing_cell_refinement 'Bruker SMART'
_computing_data_collection 'Bruker SMART'
_computing_data_reduction 'Bruker SAINT'
_computing_molecular_graphics 'Bruker SHELXTL'
_computing_publication_material 'Bruker SHELXTL'
_computing_structure_refinement 'SHELXL-97 (Sheldrick, 1997)'
_computing_structure_solution 'SHELXS-97 (Sheldrick, 1990)'
_diffrn_ambient_temperature 173(2)
_diffrn_detector_area_resol_mean 8.366
_diffrn_measured_fraction_theta_full 0.999
_diffrn_measured_fraction_theta_max 0.999
_diffrn_measurement_device_type 'CCD area detector'
_diffrn_measurement_method 'phi and omega scans'
_diffrn_radiation_monochromator graphite
_diffrn_radiation_source 'fine-focus sealed tube'
_diffrn_radiation_type MoK\a
_diffrn_radiation_wavelength 0.71073
_diffrn_reflns_av_R_equivalents 0.0168
_diffrn_reflns_av_sigmaI/netI 0.0347
_diffrn_reflns_limit_h_max 11
_diffrn_reflns_limit_h_min -11
_diffrn_reflns_limit_k_max 26
_diffrn_reflns_limit_k_min -24
_diffrn_reflns_limit_l_max 14
_diffrn_reflns_limit_l_min -23
_diffrn_reflns_number 22949
_diffrn_reflns_theta_full 27.48
_diffrn_reflns_theta_max 27.48
_diffrn_reflns_theta_min 1.14
_exptl_absorpt_coefficient_mu 0.750
_exptl_absorpt_correction_T_max 0.8657
_exptl_absorpt_correction_T_min 0.8007
_exptl_absorpt_correction_type empirical
_exptl_absorpt_process_details 'SADABS; Sheldrick, 1996'
_exptl_crystal_colour colorless
_exptl_crystal_density_diffrn 1.430
_exptl_crystal_density_method 'not measured'
_exptl_crystal_description block
_exptl_crystal_F_000 1448
_exptl_crystal_recrystallization_method 'Re-crystallisation from solvent: '
_exptl_crystal_size_max 0.31
_exptl_crystal_size_mid 0.26
_exptl_crystal_size_min 0.20
_refine_diff_density_max 0.908
_refine_diff_density_min -0.802
_refine_diff_density_rms 0.091
_refine_ls_abs_structure_details 'Flack H D (1983), Acta Cryst. A39, 876-881'
_refine_ls_abs_structure_Flack -0.032(16)
_refine_ls_extinction_method none
_refine_ls_goodness_of_fit_ref 1.076
_refine_ls_hydrogen_treatment mixed
_refine_ls_matrix_type full
_refine_ls_number_parameters 769
_refine_ls_number_reflns 12943
_refine_ls_number_restraints 83
_refine_ls_restrained_S_all 1.082
_refine_ls_R_factor_all 0.0354
_refine_ls_R_factor_gt 0.0330
_refine_ls_shift/su_max 0.007
_refine_ls_shift/su_mean 0.000
_refine_ls_structure_factor_coef Fsqd
_refine_ls_weighting_details 'calc w=1/[\s^2^(Fo^2^)+(0.0655P)^2^+0.1430P] where P=(Fo^2^+2Fc^2^)/3'
_refine_ls_weighting_scheme calc
_refine_ls_wR_factor_gt 0.0899
_refine_ls_wR_factor_ref 0.0964
_reflns_number_gt 12350
_reflns_number_total 12943
_reflns_threshold_expression >2sigma(I)
_cod_data_source_file c4dt02954b2.cif
_cod_data_source_block meso-9a_AgClO4
_cod_depositor_comments
;
The following automatic conversions were performed:

'_symmetry_cell_setting' value 'Monoclinic' changed to 'monoclinic'
according to
/usr/data/users/saulius/crontab/automatic-downloads/rss-feeds/RSC/lib/dictionaries/cif_core.dic
dictionary named 'cif_core.dic' version 2.4.2 from 2011-04-26.

Automatic conversion script
Id: cif_fix_values 2827 2014-09-09 07:05:25Z andrius 

 Adding full bibliography for 7033062--7033065.cif.
;
_cod_original_sg_symbol_H-M P2(1)
_cod_database_code 7033063

loop_
_symmetry_equiv_pos_as_xyz
'x, y, z'
'-x, y+1/2, -z'

loop_
_atom_site_label
_atom_site_type_symbol
_atom_site_fract_x
_atom_site_fract_y
_atom_site_fract_z
_atom_site_U_iso_or_equiv
_atom_site_adp_type
_atom_site_occupancy
_atom_site_symmetry_multiplicity
_atom_site_calc_flag
_atom_site_refinement_flags
Ag1 Ag 0.88239(3) 0.137251(11) 0.907131(12) 0.03222(6) Uani 1 1 d .
Ag2 Ag 0.13013(2) 0.272062(12) 0.420696(12) 0.03104(6) Uani 1 1 d .
C1 C 1.2247(5) 0.1734(2) 0.9659(3) 0.0497(10) Uani 1 1 d .
H1A H 1.2237 0.2214 0.9636 0.060 Uiso 1 1 calc R
H1B H 1.3320 0.1594 0.9742 0.060 Uiso 1 1 calc R
C2 C 1.1404(5) 0.1521(2) 1.0328(2) 0.0477(9) Uani 1 1 d .
H2A H 1.1430 0.1041 1.0357 0.057 Uiso 1 1 calc R
H2B H 1.1948 0.1692 1.0792 0.057 Uiso 1 1 calc R
C3 C 0.8995(5) 0.1377(2) 1.08894(18) 0.0422(8) Uani 1 1 d .
H3A H 0.8035 0.1607 1.0968 0.051 Uiso 1 1 calc R
H3B H 0.9629 0.1387 1.1370 0.051 Uiso 1 1 calc R
C4 C 0.8632(4) 0.0678(2) 1.06904(19) 0.0399(8) Uani 1 1 d .
H4A H 0.9594 0.0434 1.0662 0.048 Uiso 1 1 calc R
H4B H 0.8072 0.0481 1.1094 0.048 Uiso 1 1 calc R
C5 C 0.7828(5) -0.00414(19) 0.9642(2) 0.0402(8) Uani 1 1 d .
H5A H 0.6981 -0.0100 0.9253 0.048 Uiso 1 1 calc R
H5B H 0.7709 -0.0370 1.0039 0.048 Uiso 1 1 calc R
C6 C 0.9322(5) -0.01614(19) 0.9291(2) 0.0445(9) Uani 1 1 d .
H6 H 1.0180 -0.0090 0.9680 0.053 Uiso 1 1 calc R
C7 C 1.0973(5) 0.0347(2) 0.8370(3) 0.0495(10) Uani 1 1 d .
H7 H 1.1416 -0.0100 0.8379 0.059 Uiso 1 1 calc R
C8 C 1.2046(5) 0.0781(2) 0.8846(3) 0.0496(10) Uani 1 1 d .
H8A H 1.2174 0.0589 0.9355 0.060 Uiso 1 1 calc R
H8B H 1.3049 0.0764 0.8632 0.060 Uiso 1 1 calc R
C9 C 0.9334(8) -0.0870(2) 0.9032(3) 0.0753(16) Uani 1 1 d .
H9A H 0.8443 -0.0953 0.8685 0.113 Uiso 1 1 calc R
H9B H 0.9309 -0.1157 0.9469 0.113 Uiso 1 1 calc R
H9C H 1.0259 -0.0954 0.8776 0.113 Uiso 1 1 calc R
C10 C 1.0717(6) 0.0558(3) 0.7549(3) 0.0610(12) Uani 1 1 d .
H10A H 1.0171 0.0973 0.7521 0.091 Uiso 1 1 calc R
H10B H 1.0117 0.0227 0.7266 0.091 Uiso 1 1 calc R
H10C H 1.1700 0.0609 0.7334 0.091 Uiso 1 1 calc R
C11 C 1.2267(6) 0.1869(3) 0.8326(3) 0.0610(12) Uani 1 1 d .
H11A H 1.1926 0.1675 0.7834 0.073 Uiso 1 1 calc R
H11B H 1.3389 0.1837 0.8383 0.073 Uiso 1 1 calc R
C12 C 1.1826(6) 0.2579(2) 0.8317(2) 0.0558(11) Uani 1 1 d .
C13 C 1.0375(7) 0.2776(3) 0.8415(3) 0.0634(12) Uani 1 1 d .
H13 H 0.9611 0.2457 0.8463 0.076 Uiso 1 1 calc R
C14 C 0.9981(8) 0.3432(3) 0.8446(3) 0.0746(16) Uani 1 1 d .
H14 H 0.8975 0.3555 0.8540 0.090 Uiso 1 1 calc R
C15 C 1.1049(12) 0.3891(3) 0.8342(4) 0.107(3) Uani 1 1 d .
H15 H 1.0804 0.4339 0.8372 0.128 Uiso 1 1 calc R
C16 C 1.2524(11) 0.3696(4) 0.8188(4) 0.106(3) Uani 1 1 d .
H16 H 1.3264 0.4012 0.8085 0.128 Uiso 1 1 calc R
C17 C 1.2893(8) 0.3043(3) 0.8188(3) 0.0798(18) Uani 1 1 d .
H17 H 1.3897 0.2914 0.8097 0.096 Uiso 1 1 calc R
C18 C 0.9741(5) 0.2439(2) 1.0446(2) 0.0435(9) Uani 1 1 d .
H18A H 1.0307 0.2668 1.0067 0.052 Uiso 1 1 calc R
H18B H 1.0249 0.2534 1.0948 0.052 Uiso 1 1 calc R
C19 C 0.8148(4) 0.2697(2) 1.0415(2) 0.0433(8) Uani 1 1 d .
C20 C 0.7185(5) 0.2678(2) 0.9770(2) 0.0520(9) Uani 1 1 d .
H20 H 0.7534 0.2504 0.9320 0.062 Uiso 1 1 calc R
C21 C 0.5721(6) 0.2909(3) 0.9775(4) 0.0761(16) Uani 1 1 d .
H21 H 0.5065 0.2884 0.9329 0.091 Uiso 1 1 calc R
C22 C 0.5198(8) 0.3173(3) 1.0406(6) 0.094(2) Uani 1 1 d .
H22 H 0.4190 0.3335 1.0403 0.113 Uiso 1 1 calc R
C23 C 0.6123(9) 0.3200(4) 1.1023(5) 0.094(2) Uani 1 1 d .
H23 H 0.5763 0.3390 1.1462 0.113 Uiso 1 1 calc R
C24 C 0.7572(7) 0.2966(3) 1.1057(3) 0.0661(14) Uani 1 1 d .
H24 H 0.8190 0.2986 1.1515 0.079 Uiso 1 1 calc R
C25 C 0.6122(4) 0.08344(19) 1.0010(2) 0.0407(8) Uani 1 1 d .
H25A H 0.5612 0.0810 0.9498 0.049 Uiso 1 1 calc R
H25B H 0.6141 0.1297 1.0162 0.049 Uiso 1 1 calc R
C26 C 0.5166(5) 0.0469(2) 1.0534(2) 0.0470(9) Uani 1 1 d .
C27 C 0.4404(6) -0.0089(2) 1.0313(3) 0.0579(11) Uani 1 1 d .
H27 H 0.4475 -0.0241 0.9815 0.069 Uiso 1 1 calc R
C28 C 0.3531(7) -0.0440(3) 1.0791(4) 0.0793(18) Uani 1 1 d .
H28 H 0.3005 -0.0821 1.0621 0.095 Uiso 1 1 calc R
C29 C 0.3449(8) -0.0224(4) 1.1509(5) 0.096(2) Uani 1 1 d .
H29 H 0.2872 -0.0462 1.1844 0.116 Uiso 1 1 calc R
C30 C 0.4197(8) 0.0343(4) 1.1762(4) 0.093(2) Uani 1 1 d .
H30 H 0.4145 0.0488 1.2265 0.111 Uiso 1 1 calc R
C31 C 0.5014(6) 0.0687(3) 1.1261(3) 0.0663(14) Uani 1 1 d .
H31 H 0.5484 0.1084 1.1419 0.080 Uiso 1 1 calc R
C32 C -0.1771(4) 0.21550(19) 0.4763(2) 0.0408(8) Uani 1 1 d .
H32A H -0.1674 0.1690 0.4631 0.049 Uiso 1 1 calc R
H32B H -0.2834 0.2230 0.4884 0.049 Uiso 1 1 calc R
C33 C -0.0727(4) 0.22945(19) 0.5463(2) 0.0406(8) Uani 1 1 d .
H33A H -0.0773 0.2765 0.5577 0.049 Uiso 1 1 calc R
H33B H -0.1111 0.2057 0.5892 0.049 Uiso 1 1 calc R
C34 C 0.1862(5) 0.2387(2) 0.6024(2) 0.0397(8) Uani 1 1 d .
H34A H 0.2868 0.2173 0.6036 0.048 Uiso 1 1 calc R
H34B H 0.1411 0.2283 0.6501 0.048 Uiso 1 1 calc R
C35 C 0.2090(4) 0.31132(18) 0.5982(2) 0.0360(7) Uani 1 1 d .
H35A H 0.1116 0.3332 0.6062 0.043 Uiso 1 1 calc R
H35B H 0.2834 0.3247 0.6396 0.043 Uiso 1 1 calc R
C36 C 0.2300(4) 0.40188(17) 0.5121(2) 0.0358(7) Uani 1 1 d .
H36A H 0.2972 0.4182 0.4742 0.043 Uiso 1 1 calc R
H36B H 0.2527 0.4269 0.5590 0.043 Uiso 1 1 calc R
C37 C 0.0632(4) 0.41342(17) 0.4836(2) 0.0371(7) Uani 1 1 d .
H37 H -0.0041 0.3929 0.5196 0.045 Uiso 1 1 calc R
C38 C -0.1239(4) 0.37671(19) 0.3784(2) 0.0419(8) Uani 1 1 d .
H38 H -0.1753 0.4185 0.3897 0.050 Uiso 1 1 calc R
C39 C -0.2078(4) 0.3217(2) 0.4174(3) 0.0424(8) Uani 1 1 d .
H39A H -0.2071 0.3322 0.4716 0.051 Uiso 1 1 calc R
H39B H -0.3151 0.3218 0.3969 0.051 Uiso 1 1 calc R
C40 C 0.0316(5) 0.4868(2) 0.4806(3) 0.0535(11) Uani 1 1 d .
H40A H 0.0985 0.5075 0.4462 0.080 Uiso 1 1 calc R
H40B H 0.0508 0.5053 0.5310 0.080 Uiso 1 1 calc R
H40C H -0.0746 0.4943 0.4628 0.080 Uiso 1 1 calc R
C41 C -0.1267(6) 0.3704(2) 0.2939(3) 0.0574(12) Uani 1 1 d .
H41A H -0.0893 0.4107 0.2725 0.086 Uiso 1 1 calc R
H41B H -0.2310 0.3623 0.2734 0.086 Uiso 1 1 calc R
H41C H -0.0616 0.3341 0.2809 0.086 Uiso 1 1 calc R
C42 C -0.2209(4) 0.2226(2) 0.3419(2) 0.0434(9) Uani 1 1 d .
H42A H -0.2240 0.2535 0.2992 0.052 Uiso 1 1 calc R
H42B H -0.3270 0.2116 0.3514 0.052 Uiso 1 1 calc R
C43 C -0.1405(5) 0.1618(2) 0.3203(2) 0.0450(9) Uani 1 1 d .
C44 C 0.0059(6) 0.1652(3) 0.2990(3) 0.0668(15) Uani 1 1 d .
H44 H 0.0549 0.2063 0.2988 0.080 Uiso 1 1 calc R
C45 C 0.0830(8) 0.1117(4) 0.2782(4) 0.093(3) Uani 1 1 d .
H45 H 0.1847 0.1163 0.2648 0.111 Uiso 1 1 calc R
C46 C 0.0190(12) 0.0528(4) 0.2761(4) 0.105(3) Uani 1 1 d .
H46 H 0.0757 0.0160 0.2624 0.126 Uiso 1 1 calc R
C47 C -0.1321(15) 0.0453(3) 0.2941(4) 0.121(4) Uani 1 1 d .
H47 H -0.1799 0.0040 0.2923 0.145 Uiso 1 1 calc R
C48 C -0.2123(10) 0.1028(3) 0.3154(4) 0.090(2) Uani 1 1 d .
H48 H -0.3159 0.0997 0.3262 0.108 Uiso 1 1 calc R
C49 C 0.1022(4) 0.1395(2) 0.5411(2) 0.0424(7) Uani 1 1 d .
H49A H 0.0254 0.1207 0.5041 0.051 Uiso 1 1 calc R
H49B H 0.0801 0.1236 0.5915 0.051 Uiso 1 1 calc R
C50 C 0.2568(5) 0.11595(17) 0.5237(2) 0.0370(8) Uani 1 1 d .
C51 C 0.3105(5) 0.1285(2) 0.4538(2) 0.0495(9) Uani 1 1 d .
H51 H 0.2483 0.1527 0.4181 0.059 Uiso 1 1 calc R
C52 C 0.4490(7) 0.1075(2) 0.4345(3) 0.0664(14) Uani 1 1 d .
H52 H 0.4822 0.1167 0.3861 0.080 Uiso 1 1 calc R
C53 C 0.5395(6) 0.0731(2) 0.4859(3) 0.0637(13) Uani 1 1 d .
H53 H 0.6368 0.0588 0.4733 0.076 Uiso 1 1 calc R
C54 C 0.4910(6) 0.0590(2) 0.5551(3) 0.0616(13) Uani 1 1 d .
H54 H 0.5539 0.0347 0.5903 0.074 Uiso 1 1 calc R
C55 C 0.3499(6) 0.0803(2) 0.5737(2) 0.0556(11) Uani 1 1 d .
H55 H 0.3165 0.0702 0.6217 0.067 Uiso 1 1 calc R
C56 C 0.4230(4) 0.31570(18) 0.5163(2) 0.0367(7) Uani 1 1 d .
H56A H 0.4468 0.3295 0.4653 0.044 Uiso 1 1 calc R
H56B H 0.4310 0.2677 0.5181 0.044 Uiso 1 1 calc R
C57 C 0.5435(4) 0.34327(18) 0.5719(2) 0.0364(7) Uani 1 1 d .
C58 C 0.6038(4) 0.4048(2) 0.5635(2) 0.0434(8) Uani 1 1 d .
H58 H 0.5656 0.4314 0.5229 0.052 Uiso 1 1 calc R
C59 C 0.7187(5) 0.4283(2) 0.6131(3) 0.0517(10) Uani 1 1 d .
H59 H 0.7580 0.4708 0.6070 0.062 Uiso 1 1 calc R
C60 C 0.7762(5) 0.3890(3) 0.6722(3) 0.0567(11) Uani 1 1 d .
H60 H 0.8544 0.4047 0.7069 0.068 Uiso 1 1 calc R
C61 C 0.7196(5) 0.3277(3) 0.6800(3) 0.0550(11) Uani 1 1 d .
H61 H 0.7610 0.3005 0.7193 0.066 Uiso 1 1 calc R
C62 C 0.6028(5) 0.3052(2) 0.6313(2) 0.0452(9) Uani 1 1 d .
H62 H 0.5623 0.2631 0.6385 0.054 Uiso 1 1 calc R
Cl1 Cl 0.64730(11) 0.13395(5) 0.75488(5) 0.04428(19) Uani 1 1 d U
Cl2 Cl 0.36356(11) 0.28334(6) 0.27036(6) 0.0505(2) Uani 1 1 d U
N1 N 1.1632(4) 0.14799(18) 0.89290(19) 0.0433(7) Uani 1 1 d .
N2 N 0.9806(3) 0.17357(15) 1.03074(16) 0.0367(6) Uani 1 1 d .
N3 N 0.7721(3) 0.06124(14) 0.99720(16) 0.0341(6) Uani 1 1 d .
N4 N 0.9457(4) 0.03063(16) 0.86673(18) 0.0391(7) Uani 1 1 d D
N5 N -0.1471(3) 0.25494(15) 0.40999(18) 0.0365(6) Uani 1 1 d .
N6 N 0.0883(3) 0.21103(14) 0.53956(16) 0.0339(6) Uani 1 1 d .
N7 N 0.2629(3) 0.33352(13) 0.52652(16) 0.0317(6) Uani 1 1 d .
N8 N 0.0366(3) 0.38149(15) 0.40986(18) 0.0371(6) Uani 1 1 d D
O1 O 0.6936(4) 0.17612(16) 0.81833(18) 0.0626(8) Uani 1 1 d U
O2 O 0.6397(5) 0.06312(17) 0.7633(2) 0.0642(8) Uani 1 1 d U
O3 O 0.4952(3) 0.16039(16) 0.71903(15) 0.0481(6) Uani 1 1 d U
O4 O 0.7417(4) 0.1491(2) 0.6883(2) 0.0672(9) Uani 1 1 d U
O5 O 0.3207(4) 0.25171(18) 0.33888(17) 0.0550(7) Uani 1 1 d U
O6 O 0.2267(4) 0.2844(2) 0.2125(2) 0.0738(10) Uani 1 1 d U
O7 O 0.4601(4) 0.23357(19) 0.22845(18) 0.0613(8) Uani 1 1 d U
O8 O 0.4401(4) 0.3465(2) 0.2706(2) 0.0728(9) Uani 1 1 d U
O1W O 0.2664(5) 0.4534(2) 0.3180(3) 0.0765(11) Uani 1 1 d .
O2W O 0.5394(10) 0.4639(3) 0.1862(5) 0.173(4) Uani 1 1 d .
H1N4 H 0.857(3) 0.022(2) 0.8310(18) 0.033(10) Uiso 1 1 d D
H1N8 H 0.068(5) 0.4068(19) 0.3659(16) 0.042(11) Uiso 1 1 d D

loop_
_atom_site_aniso_label
_atom_site_aniso_U_11
_atom_site_aniso_U_22
_atom_site_aniso_U_33
_atom_site_aniso_U_23
_atom_site_aniso_U_13
_atom_site_aniso_U_12
Ag1 0.03662(12) 0.02836(12) 0.03135(11) 0.00250(9) 0.00026(8) 0.00247(10)
Ag2 0.03234(11) 0.02649(12) 0.03468(12) -0.00134(9) 0.00505(8) 0.00033(9)
C1 0.0352(18) 0.047(2) 0.066(3) 0.0035(19) -0.0028(17) -0.0031(16)
C2 0.047(2) 0.044(2) 0.049(2) 0.0031(16) -0.0156(16) 0.0015(17)
C3 0.059(2) 0.0384(19) 0.0288(14) 0.0012(16) -0.0003(13) -0.0058(19)
C4 0.051(2) 0.038(2) 0.0310(17) 0.0081(13) 0.0011(14) -0.0017(15)
C5 0.050(2) 0.0289(18) 0.0423(19) 0.0026(14) 0.0057(15) -0.0014(16)
C6 0.056(2) 0.0294(18) 0.048(2) 0.0055(15) 0.0073(17) 0.0098(16)
C7 0.053(2) 0.043(2) 0.054(2) -0.0008(17) 0.0161(18) 0.0142(19)
C8 0.0382(19) 0.050(2) 0.061(3) 0.0053(19) 0.0108(17) 0.0147(18)
C9 0.115(4) 0.031(2) 0.086(4) 0.004(2) 0.041(3) 0.018(3)
C10 0.078(3) 0.055(3) 0.052(2) 0.003(2) 0.023(2) 0.008(2)
C11 0.064(3) 0.056(3) 0.066(3) 0.007(2) 0.026(2) -0.006(2)
C12 0.075(3) 0.053(3) 0.039(2) 0.0075(17) 0.0055(19) -0.009(2)
C13 0.088(3) 0.048(3) 0.054(2) 0.014(2) 0.010(2) -0.009(3)
C14 0.111(5) 0.053(3) 0.058(3) 0.011(2) -0.006(3) 0.005(3)
C15 0.181(8) 0.040(3) 0.087(4) 0.014(3) -0.069(5) -0.021(4)
C16 0.136(7) 0.074(5) 0.101(5) 0.035(4) -0.048(5) -0.056(5)
C17 0.090(4) 0.079(4) 0.069(3) 0.023(3) -0.007(3) -0.033(3)
C18 0.055(2) 0.0352(19) 0.0385(19) -0.0052(14) -0.0094(16) -0.0086(17)
C19 0.056(2) 0.0302(17) 0.0448(18) -0.0017(16) 0.0118(15) -0.0102(18)
C20 0.066(2) 0.036(2) 0.054(2) -0.0050(19) -0.0025(18) 0.004(2)
C21 0.059(3) 0.058(3) 0.110(5) 0.009(3) -0.006(3) 0.006(2)
C22 0.065(3) 0.051(3) 0.174(8) -0.003(4) 0.061(4) -0.002(3)
C23 0.107(6) 0.074(4) 0.111(6) -0.003(4) 0.072(5) -0.001(4)
C24 0.094(4) 0.054(3) 0.055(3) -0.010(2) 0.034(3) -0.011(3)
C25 0.0430(19) 0.0305(18) 0.049(2) 0.0064(15) 0.0061(15) 0.0026(15)
C26 0.045(2) 0.041(2) 0.056(2) 0.0064(17) 0.0098(17) 0.0037(17)
C27 0.057(3) 0.040(2) 0.080(3) 0.010(2) 0.021(2) -0.001(2)
C28 0.069(3) 0.048(3) 0.125(6) 0.015(3) 0.038(3) -0.009(2)
C29 0.092(5) 0.090(5) 0.115(6) 0.027(4) 0.060(4) -0.001(4)
C30 0.086(4) 0.117(6) 0.081(4) -0.003(4) 0.046(4) 0.007(4)
C31 0.059(3) 0.076(4) 0.068(3) -0.010(3) 0.028(2) -0.006(3)
C32 0.0379(17) 0.035(2) 0.051(2) -0.0037(15) 0.0114(15) -0.0081(15)
C33 0.0409(18) 0.0357(19) 0.047(2) -0.0028(15) 0.0166(15) -0.0067(15)
C34 0.052(2) 0.037(2) 0.0300(17) 0.0046(14) 0.0044(15) -0.0036(17)
C35 0.0430(18) 0.0328(18) 0.0325(17) -0.0045(13) 0.0041(14) 0.0006(15)
C36 0.0409(17) 0.0226(16) 0.0438(18) -0.0007(13) 0.0019(14) -0.0012(14)
C37 0.0380(17) 0.0213(16) 0.052(2) -0.0033(14) 0.0050(14) 0.0023(13)
C38 0.0383(18) 0.0276(18) 0.058(2) -0.0002(15) -0.0056(15) 0.0059(14)
C39 0.0308(16) 0.0346(19) 0.062(2) -0.0098(16) 0.0052(15) 0.0033(14)
C40 0.054(2) 0.0240(19) 0.081(3) -0.0080(17) -0.006(2) 0.0093(17)
C41 0.065(3) 0.042(2) 0.062(3) 0.008(2) -0.016(2) -0.008(2)
C42 0.0372(17) 0.034(2) 0.058(2) -0.0085(16) -0.0032(16) -0.0051(15)
C43 0.056(2) 0.038(2) 0.040(2) -0.0028(15) -0.0031(17) 0.0014(17)
C44 0.051(2) 0.080(4) 0.068(3) -0.034(3) -0.010(2) 0.014(2)
C45 0.079(4) 0.114(6) 0.080(4) -0.051(4) -0.032(3) 0.048(4)
C46 0.176(8) 0.083(5) 0.056(3) 0.003(3) 0.000(4) 0.071(5)
C47 0.268(13) 0.037(3) 0.063(4) -0.005(2) 0.053(6) -0.015(5)
C48 0.140(6) 0.050(3) 0.087(4) -0.024(3) 0.061(4) -0.030(4)
C49 0.0503(19) 0.0244(16) 0.054(2) 0.0000(16) 0.0108(15) -0.0041(17)
C50 0.050(2) 0.0199(15) 0.0409(19) -0.0023(12) 0.0036(15) -0.0055(14)
C51 0.061(2) 0.036(2) 0.053(2) 0.0064(17) 0.0104(18) 0.0100(19)
C52 0.075(3) 0.044(3) 0.085(4) 0.008(2) 0.034(3) 0.009(2)
C53 0.053(3) 0.042(3) 0.097(4) -0.009(2) 0.010(2) 0.002(2)
C54 0.066(3) 0.048(3) 0.067(3) -0.005(2) -0.027(2) 0.011(2)
C55 0.079(3) 0.039(2) 0.047(2) -0.0018(17) -0.010(2) 0.008(2)
C56 0.0369(17) 0.0298(17) 0.0434(19) -0.0045(14) 0.0039(14) 0.0028(14)
C57 0.0381(17) 0.0291(17) 0.0421(18) -0.0060(14) 0.0030(14) 0.0048(14)
C58 0.0439(19) 0.040(2) 0.046(2) -0.0029(16) 0.0011(15) -0.0010(17)
C59 0.054(2) 0.038(2) 0.063(3) -0.0088(18) 0.0033(19) -0.0070(18)
C60 0.053(2) 0.056(3) 0.058(3) -0.020(2) -0.0125(19) 0.000(2)
C61 0.055(2) 0.054(3) 0.054(2) -0.0028(19) -0.0124(19) 0.007(2)
C62 0.051(2) 0.034(2) 0.049(2) 0.0017(16) -0.0059(17) 0.0045(17)
Cl1 0.0498(4) 0.0411(5) 0.0414(4) 0.0014(4) -0.0002(3) -0.0002(4)
Cl2 0.0506(5) 0.0566(6) 0.0450(5) 0.0039(4) 0.0081(4) 0.0007(4)
N1 0.0384(15) 0.043(2) 0.0490(17) 0.0041(14) 0.0097(13) 0.0023(14)
N2 0.0410(15) 0.0345(16) 0.0337(14) 0.0022(11) -0.0023(11) -0.0068(12)
N3 0.0415(15) 0.0269(14) 0.0341(14) 0.0006(11) 0.0029(11) 0.0007(12)
N4 0.0447(16) 0.0326(16) 0.0406(17) 0.0019(12) 0.0061(13) 0.0057(13)
N5 0.0315(13) 0.0316(16) 0.0468(17) -0.0046(11) 0.0054(11) -0.0023(11)
N6 0.0423(15) 0.0237(14) 0.0365(14) -0.0020(11) 0.0091(11) -0.0029(11)
N7 0.0330(13) 0.0255(14) 0.0367(15) -0.0023(10) 0.0028(11) 0.0001(11)
N8 0.0352(14) 0.0272(15) 0.0486(17) 0.0021(12) 0.0003(12) 0.0008(12)
O1 0.081(2) 0.0426(13) 0.0590(14) -0.0081(11) -0.0324(13) 0.0172(15)
O2 0.091(2) 0.0380(9) 0.0630(19) -0.0015(10) 0.0016(16) -0.0054(13)
O3 0.0429(10) 0.0640(17) 0.0364(13) -0.0067(11) -0.0037(8) 0.0024(11)
O4 0.0558(14) 0.077(2) 0.0719(16) 0.0190(16) 0.0241(13) 0.0078(17)
O5 0.0504(15) 0.0719(19) 0.0449(11) 0.0083(11) 0.0177(10) 0.0113(13)
O6 0.0728(16) 0.076(3) 0.0683(18) 0.0218(17) -0.0200(13) -0.0009(14)
O7 0.0762(18) 0.0631(16) 0.0483(16) 0.0038(13) 0.0300(13) 0.0059(14)
O8 0.069(2) 0.0608(14) 0.091(3) -0.0035(15) 0.0214(17) -0.0119(14)
O1W 0.083(3) 0.054(2) 0.096(3) 0.005(2) 0.031(2) -0.0137(19)
O2W 0.188(7) 0.078(4) 0.271(10) 0.025(5) 0.148(7) 0.018(4)

loop_
_atom_type_symbol
_atom_type_description
_atom_type_scat_dispersion_real
_atom_type_scat_dispersion_imag
_atom_type_scat_source
C C 0.0033 0.0016 'International Tables Vol C Tables 4.2.6.8 and 6.1.1.4'
H H 0.0000 0.0000 'International Tables Vol C Tables 4.2.6.8 and 6.1.1.4'
N N 0.0061 0.0033 'International Tables Vol C Tables 4.2.6.8 and 6.1.1.4'
Cl Cl 0.1484 0.1585 'International Tables Vol C Tables 4.2.6.8 and 6.1.1.4'
O O 0.0106 0.0060 'International Tables Vol C Tables 4.2.6.8 and 6.1.1.4'
Ag Ag -0.8971 1.1015 'International Tables Vol C Tables 4.2.6.8 and 6.1.1.4'

loop_
_geom_angle_atom_site_label_1
_geom_angle_atom_site_label_2
_geom_angle_atom_site_label_3
_geom_angle
O1 Ag1 N4 106.20(11)
O1 Ag1 N2 134.03(11)
N4 Ag1 N2 118.74(11)
O1 Ag1 N3 110.89(13)
N4 Ag1 N3 74.27(10)
N2 Ag1 N3 74.81(10)
O1 Ag1 N1 123.76(13)
N4 Ag1 N1 78.25(12)
N2 Ag1 N1 77.04(11)
N3 Ag1 N1 123.62(10)
O5 Ag2 N8 112.06(11)
O5 Ag2 N5 132.81(11)
N8 Ag2 N5 78.13(10)
O5 Ag2 N7 104.06(11)
N8 Ag2 N7 74.04(10)
N5 Ag2 N7 122.70(10)
O5 Ag2 N6 126.29(10)
N8 Ag2 N6 117.74(10)
N5 Ag2 N6 77.76(10)
N7 Ag2 N6 72.83(9)
N1 C1 C2 115.1(3)
N1 C1 H1A 108.5
C2 C1 H1A 108.5
N1 C1 H1B 108.5
C2 C1 H1B 108.5
H1A C1 H1B 107.5
N2 C2 C1 114.6(3)
N2 C2 H2A 108.6
C1 C2 H2A 108.6
N2 C2 H2B 108.6
C1 C2 H2B 108.6
H2A C2 H2B 107.6
N2 C3 C4 114.2(3)
N2 C3 H3A 108.7
C4 C3 H3A 108.7
N2 C3 H3B 108.7
C4 C3 H3B 108.7
H3A C3 H3B 107.6
N3 C4 C3 112.6(3)
N3 C4 H4A 109.1
C3 C4 H4A 109.1
N3 C4 H4B 109.1
C3 C4 H4B 109.1
H4A C4 H4B 107.8
N3 C5 C6 113.3(3)
N3 C5 H5A 108.9
C6 C5 H5A 108.9
N3 C5 H5B 108.9
C6 C5 H5B 108.9
H5A C5 H5B 107.7
N4 C6 C5 108.9(3)
N4 C6 C9 112.9(4)
C5 C6 C9 107.7(4)
N4 C6 H6 109.1
C5 C6 H6 109.1
C9 C6 H6 109.1
N4 C7 C8 112.3(3)
N4 C7 C10 106.6(4)
C8 C7 C10 114.3(4)
N4 C7 H7 107.8
C8 C7 H7 107.8
C10 C7 H7 107.8
N1 C8 C7 118.3(3)
N1 C8 H8A 107.7
C7 C8 H8A 107.7
N1 C8 H8B 107.7
C7 C8 H8B 107.7
H8A C8 H8B 107.1
C6 C9 H9A 109.5
C6 C9 H9B 109.5
H9A C9 H9B 109.5
C6 C9 H9C 109.5
H9A C9 H9C 109.5
H9B C9 H9C 109.5
C7 C10 H10A 109.5
C7 C10 H10B 109.5
H10A C10 H10B 109.5
C7 C10 H10C 109.5
H10A C10 H10C 109.5
H10B C10 H10C 109.5
N1 C11 C12 114.7(4)
N1 C11 H11A 108.6
C12 C11 H11A 108.6
N1 C11 H11B 108.6
C12 C11 H11B 108.6
H11A C11 H11B 107.6
C13 C12 C17 118.4(6)
C13 C12 C11 122.0(5)
C17 C12 C11 119.6(5)
C12 C13 C14 122.1(6)
C12 C13 H13 118.9
C14 C13 H13 118.9
C15 C14 C13 119.3(7)
C15 C14 H14 120.3
C13 C14 H14 120.3
C14 C15 C16 119.3(6)
C14 C15 H15 120.3
C16 C15 H15 120.3
C17 C16 C15 119.9(6)
C17 C16 H16 120.1
C15 C16 H16 120.1
C12 C17 C16 120.7(7)
C12 C17 H17 119.6
C16 C17 H17 119.6
N2 C18 C19 112.9(3)
N2 C18 H18A 109.0
C19 C18 H18A 109.0
N2 C18 H18B 109.0
C19 C18 H18B 109.0
H18A C18 H18B 107.8
C20 C19 C24 117.1(5)
C20 C19 C18 122.7(4)
C24 C19 C18 120.3(4)
C21 C20 C19 120.4(5)
C21 C20 H20 119.8
C19 C20 H20 119.8
C22 C21 C20 121.2(6)
C22 C21 H21 119.4
C20 C21 H21 119.4
C23 C22 C21 118.6(6)
C23 C22 H22 120.7
C21 C22 H22 120.7
C22 C23 C24 122.8(6)
C22 C23 H23 118.6
C24 C23 H23 118.6
C23 C24 C19 119.9(6)
C23 C24 H24 120.1
C19 C24 H24 120.1
N3 C25 C26 116.8(3)
N3 C25 H25A 108.1
C26 C25 H25A 108.1
N3 C25 H25B 108.1
C26 C25 H25B 108.1
H25A C25 H25B 107.3
C27 C26 C31 117.3(4)
C27 C26 C25 121.6(4)
C31 C26 C25 121.0(4)
C26 C27 C28 122.6(5)
C26 C27 H27 118.7
C28 C27 H27 118.7
C29 C28 C27 118.4(6)
C29 C28 H28 120.8
C27 C28 H28 120.8
C28 C29 C30 121.3(6)
C28 C29 H29 119.4
C30 C29 H29 119.4
C31 C30 C29 118.3(7)
C31 C30 H30 120.8
C29 C30 H30 120.8
C30 C31 C26 121.9(6)
C30 C31 H31 119.0
C26 C31 H31 119.0
N5 C32 C33 114.9(3)
N5 C32 H32A 108.6
C33 C32 H32A 108.6
N5 C32 H32B 108.6
C33 C32 H32B 108.6
H32A C32 H32B 107.5
N6 C33 C32 114.3(3)
N6 C33 H33A 108.7
C32 C33 H33A 108.7
N6 C33 H33B 108.7
C32 C33 H33B 108.7
H33A C33 H33B 107.6
N6 C34 C35 114.6(3)
N6 C34 H34A 108.6
C35 C34 H34A 108.6
N6 C34 H34B 108.6
C35 C34 H34B 108.6
H34A C34 H34B 107.6
N7 C35 C34 113.7(3)
N7 C35 H35A 108.8
C34 C35 H35A 108.8
N7 C35 H35B 108.8
C34 C35 H35B 108.8
H35A C35 H35B 107.7
N7 C36 C37 112.4(3)
N7 C36 H36A 109.1
C37 C36 H36A 109.1
N7 C36 H36B 109.1
C37 C36 H36B 109.1
H36A C36 H36B 107.9
N8 C37 C40 113.0(3)
N8 C37 C36 108.2(3)
C40 C37 C36 109.3(3)
N8 C37 H37 108.8
C40 C37 H37 108.8
C36 C37 H37 108.8
N8 C38 C41 109.1(3)
N8 C38 C39 110.7(3)
C41 C38 C39 114.3(3)
N8 C38 H38 107.5
C41 C38 H38 107.5
C39 C38 H38 107.5
N5 C39 C38 116.8(3)
N5 C39 H39A 108.1
C38 C39 H39A 108.1
N5 C39 H39B 108.1
C38 C39 H39B 108.1
H39A C39 H39B 107.3
C37 C40 H40A 109.5
C37 C40 H40B 109.5
H40A C40 H40B 109.5
C37 C40 H40C 109.5
H40A C40 H40C 109.5
H40B C40 H40C 109.5
C38 C41 H41A 109.5
C38 C41 H41B 109.5
H41A C41 H41B 109.5
C38 C41 H41C 109.5
H41A C41 H41C 109.5
H41B C41 H41C 109.5
N5 C42 C43 113.2(3)
N5 C42 H42A 108.9
C43 C42 H42A 108.9
N5 C42 H42B 108.9
C43 C42 H42B 108.9
H42A C42 H42B 107.8
C48 C43 C44 117.9(5)
C48 C43 C42 121.9(5)
C44 C43 C42 120.0(4)
C45 C44 C43 122.3(6)
C45 C44 H44 118.8
C43 C44 H44 118.9
C46 C45 C44 121.5(7)
C46 C45 H45 119.3
C44 C45 H45 119.3
C45 C46 C47 120.0(6)
C45 C46 H46 120.0
C47 C46 H46 120.0
C46 C47 C48 117.6(7)
C46 C47 H47 121.2
C48 C47 H47 121.2
C43 C48 C47 120.6(7)
C43 C48 H48 119.7
C47 C48 H48 119.7
N6 C49 C50 113.1(3)
N6 C49 H49A 109.0
C50 C49 H49A 109.0
N6 C49 H49B 109.0
C50 C49 H49B 109.0
H49A C49 H49B 107.8
C55 C50 C51 116.9(4)
C55 C50 C49 123.0(4)
C51 C50 C49 120.0(3)
C52 C51 C50 122.6(4)
C52 C51 H51 118.7
C50 C51 H51 118.7
C51 C52 C53 119.0(5)
C51 C52 H52 120.5
C53 C52 H52 120.5
C54 C53 C52 120.5(5)
C54 C53 H53 119.7
C52 C53 H53 119.7
C53 C54 C55 119.8(4)
C53 C54 H54 120.1
C55 C54 H54 120.1
C50 C55 C54 121.2(5)
C50 C55 H55 119.4
C54 C55 H55 119.4
N7 C56 C57 117.3(3)
N7 C56 H56A 108.0
C57 C56 H56A 108.0
N7 C56 H56B 108.0
C57 C56 H56B 108.0
H56A C56 H56B 107.2
C58 C57 C62 118.1(4)
C58 C57 C56 122.0(3)
C62 C57 C56 119.8(4)
C59 C58 C57 121.2(4)
C59 C58 H58 119.4
C57 C58 H58 119.4
C58 C59 C60 119.4(4)
C58 C59 H59 120.3
C60 C59 H59 120.3
C61 C60 C59 119.7(4)
C61 C60 H60 120.1
C59 C60 H60 120.1
C60 C61 C62 120.5(4)
C60 C61 H61 119.7
C62 C61 H61 119.7
C61 C62 C57 120.9(4)
C61 C62 H62 119.5
C57 C62 H62 119.5
O1 Cl1 O2 121.6(2)
O1 Cl1 O4 110.0(2)
O2 Cl1 O4 108.3(2)
O1 Cl1 O3 107.30(18)
O2 Cl1 O3 110.3(2)
O4 Cl1 O3 96.50(18)
O5 Cl2 O8 122.8(2)
O5 Cl2 O6 109.3(2)
O8 Cl2 O6 109.3(2)
O5 Cl2 O7 107.04(19)
O8 Cl2 O7 108.4(2)
O6 Cl2 O7 96.8(2)
C1 N1 C11 108.4(4)
C1 N1 C8 110.7(3)
C11 N1 C8 109.8(4)
C1 N1 Ag1 104.2(2)
C11 N1 Ag1 123.2(3)
C8 N1 Ag1 100.1(2)
C18 N2 C2 109.9(3)
C18 N2 C3 110.0(3)
C2 N2 C3 109.9(3)
C18 N2 Ag1 116.1(2)
C2 N2 Ag1 102.0(2)
C3 N2 Ag1 108.7(2)
C4 N3 C5 112.6(3)
C4 N3 C25 113.1(3)
C5 N3 C25 112.7(3)
C4 N3 Ag1 106.9(2)
C5 N3 Ag1 106.0(2)
C25 N3 Ag1 104.7(2)
C7 N4 C6 115.6(3)
C7 N4 Ag1 107.1(2)
C6 N4 Ag1 109.7(2)
C7 N4 H1N4 118(2)
C6 N4 H1N4 105(2)
Ag1 N4 H1N4 100(2)
C32 N5 C39 110.6(3)
C32 N5 C42 108.3(3)
C39 N5 C42 110.3(3)
C32 N5 Ag2 104.6(2)
C39 N5 Ag2 102.9(2)
C42 N5 Ag2 119.9(2)
C49 N6 C34 109.0(3)
C49 N6 C33 109.4(3)
C34 N6 C33 110.5(3)
C49 N6 Ag2 119.8(2)
C34 N6 Ag2 109.5(2)
C33 N6 Ag2 98.1(2)
C36 N7 C35 112.4(3)
C36 N7 C56 113.4(3)
C35 N7 C56 113.7(3)
C36 N7 Ag2 106.3(2)
C35 N7 Ag2 109.7(2)
C56 N7 Ag2 100.44(19)
C37 N8 C38 116.8(3)
C37 N8 Ag2 108.3(2)
C38 N8 Ag2 106.3(2)
C37 N8 H1N8 116(3)
C38 N8 H1N8 93(2)
Ag2 N8 H1N8 116(3)
Cl1 O1 Ag1 117.64(18)
Cl2 O5 Ag2 133.13(19)

loop_
_geom_bond_atom_site_label_1
_geom_bond_atom_site_label_2
_geom_bond_distance
Ag1 O1 2.354(3)
Ag1 N4 2.389(3)
Ag1 N2 2.428(3)
Ag1 N3 2.491(3)
Ag1 N1 2.520(3)
Ag2 O5 2.344(3)
Ag2 N8 2.402(3)
Ag2 N5 2.467(3)
Ag2 N7 2.493(3)
Ag2 N6 2.515(3)
C1 N1 1.469(6)
C1 C2 1.517(6)
C1 H1A 0.9900
C1 H1B 0.9900
C2 N2 1.476(5)
C2 H2A 0.9900
C2 H2B 0.9900
C3 N2 1.498(5)
C3 C4 1.511(6)
C3 H3A 0.9900
C3 H3B 0.9900
C4 N3 1.469(5)
C4 H4A 0.9900
C4 H4B 0.9900
C5 N3 1.474(5)
C5 C6 1.521(6)
C5 H5A 0.9900
C5 H5B 0.9900
C6 N4 1.482(5)
C6 C9 1.530(6)
C6 H6 1.0000
C7 N4 1.477(5)
C7 C8 1.515(7)
C7 C10 1.529(7)
C7 H7 1.0000
C8 N1 1.495(6)
C8 H8A 0.9900
C8 H8B 0.9900
C9 H9A 0.9800
C9 H9B 0.9800
C9 H9C 0.9800
C10 H10A 0.9800
C10 H10B 0.9800
C10 H10C 0.9800
C11 N1 1.483(5)
C11 C12 1.512(7)
C11 H11A 0.9900
C11 H11B 0.9900
C12 C13 1.367(8)
C12 C17 1.373(7)
C13 C14 1.395(8)
C13 H13 0.9500
C14 C15 1.358(10)
C14 H14 0.9500
C15 C16 1.409(13)
C15 H15 0.9500
C16 C17 1.383(11)
C16 H16 0.9500
C17 H17 0.9500
C18 N2 1.471(5)
C18 C19 1.500(6)
C18 H18A 0.9900
C18 H18B 0.9900
C19 C20 1.380(6)
C19 C24 1.401(6)
C20 C21 1.378(7)
C20 H20 0.9500
C21 C22 1.360(10)
C21 H21 0.9500
C22 C23 1.324(11)
C22 H22 0.9500
C23 C24 1.364(10)
C23 H23 0.9500
C24 H24 0.9500
C25 N3 1.490(5)
C25 C26 1.505(5)
C25 H25A 0.9900
C25 H25B 0.9900
C26 C27 1.374(7)
C26 C31 1.388(7)
C27 C28 1.392(7)
C27 H27 0.9500
C28 C29 1.363(11)
C28 H28 0.9500
C29 C30 1.398(11)
C29 H29 0.9500
C30 C31 1.384(9)
C30 H30 0.9500
C31 H31 0.9500
C32 N5 1.474(5)
C32 C33 1.524(6)
C32 H32A 0.9900
C32 H32B 0.9900
C33 N6 1.484(5)
C33 H33A 0.9900
C33 H33B 0.9900
C34 N6 1.478(5)
C34 C35 1.511(5)
C34 H34A 0.9900
C34 H34B 0.9900
C35 N7 1.470(5)
C35 H35A 0.9900
C35 H35B 0.9900
C36 N7 1.456(4)
C36 C37 1.541(5)
C36 H36A 0.9900
C36 H36B 0.9900
C37 N8 1.474(5)
C37 C40 1.535(5)
C37 H37 1.0000
C38 N8 1.489(5)
C38 C41 1.512(6)
C38 C39 1.545(6)
C38 H38 1.0000
C39 N5 1.485(5)
C39 H39A 0.9900
C39 H39B 0.9900
C40 H40A 0.9800
C40 H40B 0.9800
C40 H40C 0.9800
C41 H41A 0.9800
C41 H41B 0.9800
C41 H41C 0.9800
C42 N5 1.493(5)
C42 C43 1.502(6)
C42 H42A 0.9900
C42 H42B 0.9900
C43 C48 1.370(7)
C43 C44 1.376(7)
C44 C45 1.359(8)
C44 H44 0.9500
C45 C46 1.338(12)
C45 H45 0.9500
C46 C47 1.403(14)
C46 H46 0.9500
C47 C48 1.444(11)
C47 H47 0.9500
C48 H48 0.9500
C49 N6 1.478(5)
C49 C50 1.502(5)
C49 H49A 0.9900
C49 H49B 0.9900
C50 C55 1.379(6)
C50 C51 1.389(6)
C51 C52 1.365(7)
C51 H51 0.9500
C52 C53 1.369(8)
C52 H52 0.9500
C53 C54 1.367(8)
C53 H53 0.9500
C54 C55 1.383(7)
C54 H54 0.9500
C55 H55 0.9500
C56 N7 1.485(4)
C56 C57 1.511(5)
C56 H56A 0.9900
C56 H56B 0.9900
C57 C58 1.386(6)
C57 C62 1.389(5)
C58 C59 1.383(6)
C58 H58 0.9500
C59 C60 1.394(7)
C59 H59 0.9500
C60 C61 1.366(7)
C60 H60 0.9500
C61 C62 1.379(6)
C61 H61 0.9500
C62 H62 0.9500
Cl1 O1 1.461(3)
Cl1 O2 1.467(4)
Cl1 O4 1.532(3)
Cl1 O3 1.544(3)
Cl2 O5 1.459(3)
Cl2 O8 1.465(4)
Cl2 O6 1.531(3)
Cl2 O7 1.558(4)
N4 H1N4 0.988(10)
N8 H1N8 0.997(10)
